data_4029370
loop_
_publ_author_name
'De Poli, Matteo'
'Byrne, Liam'
'Brown, Robert A.'
'Sol\`a, Jordi'
'Castellanos, Alejandro'
'Boddaert, Thomas'
'Wechsel, Romina'
'Beadle, Jonathan D.'
'Clayden, Jonathan'

_publ_section_title
;
 Engineering the Structure of an N-Terminal \b-Turn To Maximize
 Screw-Sense Preference in Achiral Helical Peptide Chains.
;
_journal_issue 10
_journal_name_full 'The Journal of organic chemistry'
_journal_page_first 4659
_journal_page_last 4675
_journal_paper_doi 10.1021/jo500714b
_journal_volume 79
_journal_year 2014
_chemical_absolute_configuration syn
_chemical_formula_sum 'C27 H52 N8 O8'
_chemical_formula_weight 616.77
_chemical_name_systematic
; 
 ? 
;
_space_group_IT_number 4
_symmetry_cell_setting monoclinic
_symmetry_space_group_name_Hall 'P 2yb'
_symmetry_space_group_name_H-M 'P 1 21 1'
_atom_sites_solution_hydrogens geom
_atom_sites_solution_primary direct
_atom_sites_solution_secondary difmap
_audit_creation_method SHELXL-97
_cell_angle_alpha 90.00
_cell_angle_beta 108.615(2)
_cell_angle_gamma 90.00
_cell_formula_units_Z 2
_cell_length_a 11.5859(5)
_cell_length_b 9.5850(4)
_cell_length_c 16.5938(8)
_cell_measurement_reflns_used 5197
_cell_measurement_temperature 100(2)
_cell_measurement_theta_max 70.29
_cell_measurement_theta_min 4.03
_cell_volume 1746.35(14)
_computing_cell_refinement 'Bruker SAINT'
_computing_data_collection 'Bruker APEX2'
_computing_data_reduction 'Bruker SAINT'
_computing_molecular_graphics 'Bruker SHELXTL'
_computing_publication_material 'Bruker SHELXTL'
_computing_structure_refinement 'SHELXL-97 (Sheldrick, 2008)'
_computing_structure_solution 'SHELXS-97 (Sheldrick, 2008)'
_diffrn_ambient_temperature 100(2)
_diffrn_measured_fraction_theta_full 0.996
_diffrn_measured_fraction_theta_max 0.991
_diffrn_measurement_device_type 'Bruker APEX-II CCD'
_diffrn_measurement_method '\f and \w scans'
_diffrn_radiation_monochromator graphite
_diffrn_radiation_source 'fine-focus sealed tube'
_diffrn_radiation_type CuK\a
_diffrn_radiation_wavelength 1.54178
_diffrn_reflns_av_R_equivalents 0.0379
_diffrn_reflns_av_sigmaI/netI 0.0537
_diffrn_reflns_limit_h_max 13
_diffrn_reflns_limit_h_min -14
_diffrn_reflns_limit_k_max 11
_diffrn_reflns_limit_k_min -11
_diffrn_reflns_limit_l_max 20
_diffrn_reflns_limit_l_min -20
_diffrn_reflns_number 8679
_diffrn_reflns_theta_full 66.60
_diffrn_reflns_theta_max 70.29
_diffrn_reflns_theta_min 2.81
_exptl_absorpt_coefficient_mu 0.719
_exptl_absorpt_correction_T_max 0.9123
_exptl_absorpt_correction_T_min 0.692733
_exptl_absorpt_correction_type multi-scan
_exptl_absorpt_process_details SADABS
_exptl_crystal_colour white
_exptl_crystal_density_diffrn 1.173
_exptl_crystal_density_method 'not measured'
_exptl_crystal_description block
_exptl_crystal_F_000 668
_exptl_crystal_size_max 0.29
_exptl_crystal_size_mid 0.25
_exptl_crystal_size_min 0.13
_refine_diff_density_max 0.257
_refine_diff_density_min -0.335
_refine_diff_density_rms 0.049
_refine_ls_abs_structure_details 'Flack H D (1983), Acta Cryst. A39, 876-881'
_refine_ls_abs_structure_Flack -0.01(18)
_refine_ls_extinction_coef 0.0020(3)
_refine_ls_extinction_expression Fc^*^=kFc[1+0.001xFc^2^\l^3^/sin(2\q)]^-1/4^
_refine_ls_extinction_method SHELXL
_refine_ls_goodness_of_fit_ref 1.117
_refine_ls_hydrogen_treatment mixed
_refine_ls_matrix_type full
_refine_ls_number_parameters 417
_refine_ls_number_reflns 5507
_refine_ls_number_restraints 1
_refine_ls_restrained_S_all 1.117
_refine_ls_R_factor_all 0.0476
_refine_ls_R_factor_gt 0.0447
_refine_ls_shift/su_max 0.000
_refine_ls_shift/su_mean 0.000
_refine_ls_structure_factor_coef Fsqd
_refine_ls_weighting_details 'calc w=1/[\s^2^(Fo^2^)+(0.0668P)^2^+0.0794P] where P=(Fo^2^+2Fc^2^)/3'
_refine_ls_weighting_scheme calc
_refine_ls_wR_factor_gt 0.1186
_refine_ls_wR_factor_ref 0.1204
_reflns_number_gt 5135
_reflns_number_total 5507
_reflns_threshold_expression >2sigma(I)
_cod_data_source_file jo500714b_si_005.cif
_cod_data_source_block s3935ma
_cod_depositor_comments
;
The following automatic conversions were performed:

'_symmetry_cell_setting' value 'Monoclinic' changed to 'monoclinic'
according to
/usr/data/users/saulius/crontab/automatic-downloads/rss-feeds/ACS/lib/dictionaries/cif_core.dic
dictionary named 'cif_core.dic' version 2.4.2 from 2011-04-26.

Automatic conversion script
Id: cif_fix_values 2281 2013-09-26 08:29:07Z andrius 

 Adding full bibliography for 4029365--4029371.cif.
;
_cod_original_cell_volume 1746.35(13)
_cod_original_sg_symbol_H-M P2(1)
_cod_database_code 4029370

loop_
_symmetry_equiv_pos_as_xyz
'x, y, z'
'-x, y+1/2, -z'

loop_
_atom_site_label
_atom_site_type_symbol
_atom_site_fract_x
_atom_site_fract_y
_atom_site_fract_z
_atom_site_U_iso_or_equiv
_atom_site_adp_type
_atom_site_occupancy
_atom_site_symmetry_multiplicity
_atom_site_calc_flag
_atom_site_refinement_flags
C1 C 0.4571(5) 0.5017(5) 0.1661(3) 0.1022(19) Uani 1 1 d .
H1A H 0.5442 0.4958 0.1980 0.153 Uiso 1 1 calc R
H1B H 0.4406 0.4525 0.1118 0.153 Uiso 1 1 calc R
H1C H 0.4101 0.4587 0.1993 0.153 Uiso 1 1 calc R
C2 C 0.4222(3) 0.6472(3) 0.15019(18) 0.0388(6) Uani 1 1 d .
H2A H 0.3325 0.6530 0.1251 0.047 Uiso 1 1 calc R
H2B H 0.4582 0.6851 0.1081 0.047 Uiso 1 1 calc R
C3 C 0.38043(19) 0.7891(3) 0.26090(15) 0.0239(5) Uani 1 1 d .
C4 C 0.35902(18) 0.9011(2) 0.38904(14) 0.0200(4) Uani 1 1 d .
C5 C 0.44085(18) 0.9897(3) 0.46438(15) 0.0222(5) Uani 1 1 d .
H5 H 0.4720 1.0707 0.4394 0.027 Uiso 1 1 calc R
C6 C 0.3702(2) 1.0487(3) 0.52042(16) 0.0280(5) Uani 1 1 d .
H6A H 0.3357 0.9718 0.5443 0.042 Uiso 1 1 calc R
H6B H 0.3043 1.1087 0.4861 0.042 Uiso 1 1 calc R
H6C H 0.4253 1.1034 0.5667 0.042 Uiso 1 1 calc R
C7 C 0.5524(2) 0.9082(3) 0.52016(16) 0.0276(5) Uani 1 1 d .
H7A H 0.6047 0.9706 0.5632 0.041 Uiso 1 1 calc R
H7B H 0.5983 0.8712 0.4845 0.041 Uiso 1 1 calc R
H7C H 0.5251 0.8309 0.5483 0.041 Uiso 1 1 calc R
C8 C 0.3112(2) 0.7696(3) 0.41967(15) 0.0250(5) Uani 1 1 d .
H8A H 0.2651 0.7137 0.3705 0.037 Uiso 1 1 calc R
H8B H 0.2580 0.7959 0.4527 0.037 Uiso 1 1 calc R
H8C H 0.3799 0.7148 0.4555 0.037 Uiso 1 1 calc R
C9 C 0.24980(18) 0.9912(3) 0.33982(14) 0.0204(5) Uani 1 1 d .
C10 C 0.16288(19) 1.1690(3) 0.23180(15) 0.0253(5) Uani 1 1 d .
C11 C 0.1958(2) 1.2276(4) 0.15639(18) 0.0399(7) Uani 1 1 d .
H11A H 0.2685 1.2864 0.1772 0.060 Uiso 1 1 calc R
H11B H 0.1278 1.2834 0.1207 0.060 Uiso 1 1 calc R
H11C H 0.2123 1.1505 0.1228 0.060 Uiso 1 1 calc R
C12 C 0.1404(2) 1.2868(3) 0.28697(18) 0.0329(6) Uani 1 1 d .
H12A H 0.1172 1.2472 0.3340 0.049 Uiso 1 1 calc R
H12B H 0.0746 1.3468 0.2525 0.049 Uiso 1 1 calc R
H12C H 0.2148 1.3421 0.3098 0.049 Uiso 1 1 calc R
C13 C 0.04711(19) 1.0807(3) 0.19499(14) 0.0233(5) Uani 1 1 d .
C14 C -0.04349(19) 0.8637(3) 0.12322(15) 0.0279(5) Uani 1 1 d .
C15 C 0.0062(2) 0.7238(3) 0.10361(19) 0.0365(6) Uani 1 1 d .
H15A H 0.0554 0.7395 0.0662 0.055 Uiso 1 1 calc R
H15B H -0.0619 0.6616 0.0754 0.055 Uiso 1 1 calc R
H15C H 0.0567 0.6808 0.1567 0.055 Uiso 1 1 calc R
C16 C -0.1239(2) 0.9312(3) 0.04032(16) 0.0365(6) Uani 1 1 d .
H16A H -0.1564 1.0197 0.0533 0.055 Uiso 1 1 calc R
H16B H -0.1914 0.8684 0.0120 0.055 Uiso 1 1 calc R
H16C H -0.0752 0.9486 0.0027 0.055 Uiso 1 1 calc R
C17 C -0.11780(19) 0.8340(3) 0.18300(15) 0.0259(5) Uani 1 1 d .
C18 C -0.11728(19) 0.7831(3) 0.32848(16) 0.0269(5) Uani 1 1 d .
C19 C -0.0259(2) 0.7929(4) 0.41753(17) 0.0366(6) Uani 1 1 d .
H19A H 0.0394 0.7248 0.4236 0.055 Uiso 1 1 calc R
H19B H -0.0670 0.7732 0.4595 0.055 Uiso 1 1 calc R
H19C H 0.0088 0.8871 0.4268 0.055 Uiso 1 1 calc R
C20 C -0.1681(2) 0.6351(3) 0.3122(2) 0.0399(7) Uani 1 1 d .
H20A H -0.2286 0.6301 0.2554 0.060 Uiso 1 1 calc R
H20B H -0.2067 0.6107 0.3549 0.060 Uiso 1 1 calc R
H20C H -0.1017 0.5696 0.3158 0.060 Uiso 1 1 calc R
C21 C -0.21992(19) 0.8871(3) 0.32389(15) 0.0230(5) Uani 1 1 d .
C22 C -0.29192(19) 1.1309(3) 0.30133(15) 0.0230(5) Uani 1 1 d .
C23 C -0.3055(2) 1.1534(3) 0.38852(15) 0.0305(6) Uani 1 1 d .
H23A H -0.3291 1.0655 0.4090 0.046 Uiso 1 1 calc R
H23B H -0.3683 1.2239 0.3845 0.046 Uiso 1 1 calc R
H23C H -0.2278 1.1853 0.4283 0.046 Uiso 1 1 calc R
C24 C -0.2441(2) 1.2654(3) 0.27382(17) 0.0287(5) Uani 1 1 d .
H24A H -0.1644 1.2882 0.3146 0.043 Uiso 1 1 calc R
H24B H -0.3012 1.3416 0.2719 0.043 Uiso 1 1 calc R
H24C H -0.2361 1.2524 0.2173 0.043 Uiso 1 1 calc R
C25 C -0.41522(19) 1.0972(2) 0.23344(15) 0.0218(5) Uani 1 1 d .
C26 C -0.5170(2) 0.9952(3) 0.09540(16) 0.0266(5) Uani 1 1 d .
H26A H -0.5854 0.9712 0.1164 0.032 Uiso 1 1 calc R
H26B H -0.5012 0.9136 0.0639 0.032 Uiso 1 1 calc R
C27 C -0.55385(18) 1.1194(3) 0.03455(14) 0.0234(5) Uani 1 1 d .
N1 N 0.46080(18) 0.7330(2) 0.22657(13) 0.0299(5) Uani 1 1 d .
H1 H 0.5390 0.7487 0.2511 0.036 Uiso 1 1 calc R
N2 N 0.43071(16) 0.8652(2) 0.33369(12) 0.0227(4) Uani 1 1 d .
H2 H 0.5070 0.8927 0.3473 0.027 Uiso 1 1 calc R
N3 N 0.26438(16) 1.0801(2) 0.28128(12) 0.0220(4) Uani 1 1 d .
H3 H 0.3352 1.0852 0.2724 0.026 Uiso 1 1 calc R
N4 N 0.06111(16) 0.9537(2) 0.16552(12) 0.0247(4) Uani 1 1 d .
H4 H 0.1351 0.9233 0.1717 0.030 Uiso 1 1 calc R
N5 N -0.05667(15) 0.8211(2) 0.26618(12) 0.0239(4) Uani 1 1 d .
H5A H 0.0224 0.8359 0.2841 0.029 Uiso 1 1 calc R
N6 N -0.20261(16) 1.0197(2) 0.30469(12) 0.0221(4) Uani 1 1 d .
H6 H -0.1353 1.0411 0.2937 0.026 Uiso 1 1 calc R
N7 N -0.41043(16) 1.0229(2) 0.16683(12) 0.0230(4) Uani 1 1 d .
H7 H -0.3398 0.9896 0.1665 0.028 Uiso 1 1 calc R
N8 N -0.66146(19) 1.1040(3) -0.02550(15) 0.0306(5) Uani 1 1 d .
O1 O 0.26939(14) 0.77438(19) 0.22916(11) 0.0291(4) Uani 1 1 d .
O2 O 0.15193(12) 0.98330(17) 0.35469(10) 0.0226(3) Uani 1 1 d .
O3 O -0.05424(13) 1.12894(19) 0.18894(10) 0.0259(4) Uani 1 1 d .
O4 O -0.22927(13) 0.8157(2) 0.15479(11) 0.0312(4) Uani 1 1 d .
O5 O -0.31015(13) 0.8495(2) 0.34297(11) 0.0281(4) Uani 1 1 d .
O6 O -0.51059(13) 1.1457(2) 0.23981(11) 0.0277(4) Uani 1 1 d .
O7 O -0.48881(14) 1.2225(2) 0.04101(11) 0.0298(4) Uani 1 1 d .
H8D H -0.700(4) 1.027(5) -0.033(2) 0.066(12) Uiso 1 1 d .
O8 O 0.24582(17) 0.8094(2) 0.94401(13) 0.0389(5) Uani 1 1 d .
H8E H -0.690(3) 1.177(4) -0.066(2) 0.042(9) Uiso 1 1 d .
H8G H 0.186(4) 0.754(6) 0.902(3) 0.096(16) Uiso 1 1 d .
H8F H 0.328(5) 0.760(7) 0.944(4) 0.13(2) Uiso 1 1 d .

loop_
_atom_site_aniso_label
_atom_site_aniso_U_11
_atom_site_aniso_U_22
_atom_site_aniso_U_33
_atom_site_aniso_U_23
_atom_site_aniso_U_13
_atom_site_aniso_U_12
C1 0.193(5) 0.030(2) 0.054(2) -0.0085(18) -0.002(3) -0.013(3)
C2 0.0445(14) 0.0398(17) 0.0319(14) -0.0038(13) 0.0118(12) 0.0117(12)
C3 0.0247(10) 0.0221(12) 0.0244(11) 0.0033(9) 0.0070(9) 0.0035(9)
C4 0.0167(9) 0.0232(12) 0.0213(11) -0.0009(9) 0.0078(8) -0.0001(8)
C5 0.0191(9) 0.0222(12) 0.0247(11) -0.0010(9) 0.0060(9) -0.0001(8)
C6 0.0258(11) 0.0317(14) 0.0269(12) -0.0039(10) 0.0091(10) -0.0039(9)
C7 0.0252(11) 0.0256(13) 0.0273(12) 0.0004(10) 0.0019(9) -0.0012(9)
C8 0.0241(11) 0.0243(13) 0.0262(12) 0.0026(10) 0.0074(9) -0.0019(8)
C9 0.0162(9) 0.0221(12) 0.0222(11) -0.0022(9) 0.0053(8) -0.0043(8)
C10 0.0214(10) 0.0261(13) 0.0268(12) 0.0068(10) 0.0055(9) 0.0028(9)
C11 0.0287(12) 0.0518(19) 0.0404(15) 0.0231(14) 0.0125(12) 0.0047(12)
C12 0.0255(11) 0.0254(14) 0.0441(15) -0.0022(12) 0.0057(11) 0.0011(10)
C13 0.0181(9) 0.0326(13) 0.0185(10) 0.0047(10) 0.0048(8) 0.0031(9)
C14 0.0198(10) 0.0353(14) 0.0252(12) -0.0090(11) 0.0025(9) 0.0022(9)
C15 0.0250(11) 0.0409(16) 0.0423(15) -0.0188(13) 0.0087(11) -0.0003(11)
C16 0.0295(12) 0.0491(18) 0.0260(13) -0.0097(12) 0.0019(10) 0.0045(11)
C17 0.0197(10) 0.0261(13) 0.0290(12) -0.0091(10) 0.0039(9) 0.0013(9)
C18 0.0169(9) 0.0264(13) 0.0369(14) 0.0069(11) 0.0081(9) 0.0005(8)
C19 0.0209(11) 0.0518(18) 0.0356(14) 0.0172(13) 0.0066(10) -0.0012(11)
C20 0.0278(12) 0.0256(14) 0.069(2) 0.0055(14) 0.0187(13) 0.0005(10)
C21 0.0170(10) 0.0266(12) 0.0249(12) -0.0001(9) 0.0059(9) -0.0023(8)
C22 0.0235(10) 0.0233(12) 0.0239(11) -0.0015(9) 0.0100(9) 0.0005(9)
C23 0.0291(12) 0.0382(15) 0.0272(13) -0.0065(11) 0.0132(10) 0.0006(10)
C24 0.0281(11) 0.0215(13) 0.0381(14) -0.0022(10) 0.0127(10) -0.0002(9)
C25 0.0218(10) 0.0208(12) 0.0250(11) 0.0027(9) 0.0108(9) 0.0008(8)
C26 0.0256(10) 0.0245(12) 0.0266(12) -0.0002(10) 0.0041(10) 0.0003(9)
C27 0.0208(10) 0.0260(13) 0.0236(11) -0.0001(10) 0.0075(9) 0.0037(8)
N1 0.0268(9) 0.0349(12) 0.0298(11) -0.0045(10) 0.0118(8) 0.0063(8)
N2 0.0165(8) 0.0277(11) 0.0250(10) 0.0001(8) 0.0082(7) 0.0006(7)
N3 0.0152(8) 0.0264(10) 0.0252(10) 0.0034(8) 0.0074(7) 0.0001(7)
N4 0.0162(8) 0.0324(12) 0.0244(10) -0.0032(9) 0.0049(7) 0.0020(7)
N5 0.0139(8) 0.0275(11) 0.0281(10) 0.0000(9) 0.0036(7) -0.0014(7)
N6 0.0186(8) 0.0244(11) 0.0241(10) -0.0006(8) 0.0080(8) -0.0017(7)
N7 0.0192(8) 0.0262(11) 0.0224(10) 0.0000(8) 0.0046(8) 0.0048(7)
N8 0.0244(10) 0.0318(13) 0.0313(12) 0.0091(10) 0.0029(9) 0.0017(8)
O1 0.0224(8) 0.0332(10) 0.0284(9) -0.0059(8) 0.0033(7) 0.0039(6)
O2 0.0176(7) 0.0271(9) 0.0249(8) -0.0013(7) 0.0091(6) -0.0017(6)
O3 0.0187(7) 0.0328(9) 0.0259(8) 0.0010(7) 0.0067(6) 0.0046(6)
O4 0.0164(7) 0.0364(11) 0.0370(10) -0.0150(8) 0.0033(7) -0.0014(7)
O5 0.0187(7) 0.0327(10) 0.0341(9) 0.0040(7) 0.0102(6) -0.0017(6)
O6 0.0220(7) 0.0295(10) 0.0336(9) 0.0025(8) 0.0118(7) 0.0024(7)
O7 0.0308(8) 0.0260(10) 0.0309(9) 0.0022(7) 0.0077(7) -0.0026(7)
O8 0.0344(9) 0.0379(11) 0.0417(11) -0.0063(9) 0.0081(8) -0.0036(8)

loop_
_atom_type_symbol
_atom_type_description
_atom_type_scat_dispersion_real
_atom_type_scat_dispersion_imag
_atom_type_scat_source
C C 0.0181 0.0091 'International Tables Vol C Tables 4.2.6.8 and 6.1.1.4'
H H 0.0000 0.0000 'International Tables Vol C Tables 4.2.6.8 and 6.1.1.4'
N N 0.0311 0.0180 'International Tables Vol C Tables 4.2.6.8 and 6.1.1.4'
O O 0.0492 0.0322 'International Tables Vol C Tables 4.2.6.8 and 6.1.1.4'

loop_
_geom_angle_atom_site_label_1
_geom_angle_atom_site_label_2
_geom_angle_atom_site_label_3
_geom_angle
C2 C1 H1A 109.5
C2 C1 H1B 109.5
H1A C1 H1B 109.5
C2 C1 H1C 109.5
H1A C1 H1C 109.5
H1B C1 H1C 109.5
C1 C2 N1 113.2(3)
C1 C2 H2A 108.9
N1 C2 H2A 108.9
C1 C2 H2B 108.9
N1 C2 H2B 108.9
H2A C2 H2B 107.8
O1 C3 N1 122.7(2)
O1 C3 N2 122.0(2)
N1 C3 N2 115.32(19)
N2 C4 C8 110.69(19)
N2 C4 C9 109.60(18)
C8 C4 C9 108.45(16)
N2 C4 C5 108.08(16)
C8 C4 C5 112.02(18)
C9 C4 C5 107.95(18)
C6 C5 C7 109.34(19)
C6 C5 C4 112.51(17)
C7 C5 C4 112.65(19)
C6 C5 H5 107.3
C7 C5 H5 107.3
C4 C5 H5 107.3
C5 C6 H6A 109.5
C5 C6 H6B 109.5
H6A C6 H6B 109.5
C5 C6 H6C 109.5
H6A C6 H6C 109.5
H6B C6 H6C 109.5
C5 C7 H7A 109.5
C5 C7 H7B 109.5
H7A C7 H7B 109.5
C5 C7 H7C 109.5
H7A C7 H7C 109.5
H7B C7 H7C 109.5
C4 C8 H8A 109.5
C4 C8 H8B 109.5
H8A C8 H8B 109.5
C4 C8 H8C 109.5
H8A C8 H8C 109.5
H8B C8 H8C 109.5
O2 C9 N3 121.2(2)
O2 C9 C4 120.8(2)
N3 C9 C4 117.99(18)
N3 C10 C11 107.81(19)
N3 C10 C12 110.6(2)
C11 C10 C12 110.8(2)
N3 C10 C13 110.0(2)
C11 C10 C13 106.9(2)
C12 C10 C13 110.52(19)
C10 C11 H11A 109.5
C10 C11 H11B 109.5
H11A C11 H11B 109.5
C10 C11 H11C 109.5
H11A C11 H11C 109.5
H11B C11 H11C 109.5
C10 C12 H12A 109.5
C10 C12 H12B 109.5
H12A C12 H12B 109.5
C10 C12 H12C 109.5
H12A C12 H12C 109.5
H12B C12 H12C 109.5
O3 C13 N4 122.2(2)
O3 C13 C10 120.8(2)
N4 C13 C10 116.92(19)
N4 C14 C17 110.33(19)
N4 C14 C15 107.82(18)
C17 C14 C15 107.5(2)
N4 C14 C16 110.6(2)
C17 C14 C16 110.61(19)
C15 C14 C16 109.8(2)
C14 C15 H15A 109.5
C14 C15 H15B 109.5
H15A C15 H15B 109.5
C14 C15 H15C 109.5
H15A C15 H15C 109.5
H15B C15 H15C 109.5
C14 C16 H16A 109.5
C14 C16 H16B 109.5
H16A C16 H16B 109.5
C14 C16 H16C 109.5
H16A C16 H16C 109.5
H16B C16 H16C 109.5
O4 C17 N5 121.4(2)
O4 C17 C14 121.0(2)
N5 C17 C14 117.51(18)
N5 C18 C19 109.10(17)
N5 C18 C20 110.5(2)
C19 C18 C20 109.8(2)
N5 C18 C21 109.92(19)
C19 C18 C21 107.2(2)
C20 C18 C21 110.22(18)
C18 C19 H19A 109.5
C18 C19 H19B 109.5
H19A C19 H19B 109.5
C18 C19 H19C 109.5
H19A C19 H19C 109.5
H19B C19 H19C 109.5
C18 C20 H20A 109.5
C18 C20 H20B 109.5
H20A C20 H20B 109.5
C18 C20 H20C 109.5
H20A C20 H20C 109.5
H20B C20 H20C 109.5
O5 C21 N6 122.6(2)
O5 C21 C18 120.1(2)
N6 C21 C18 117.08(19)
N6 C22 C23 110.6(2)
N6 C22 C24 107.71(17)
C23 C22 C24 108.8(2)
N6 C22 C25 110.54(19)
C23 C22 C25 111.79(18)
C24 C22 C25 107.30(19)
C22 C23 H23A 109.5
C22 C23 H23B 109.5
H23A C23 H23B 109.5
C22 C23 H23C 109.5
H23A C23 H23C 109.5
H23B C23 H23C 109.5
C22 C24 H24A 109.5
C22 C24 H24B 109.5
H24A C24 H24B 109.5
C22 C24 H24C 109.5
H24A C24 H24C 109.5
H24B C24 H24C 109.5
O6 C25 N7 123.3(2)
O6 C25 C22 120.3(2)
N7 C25 C22 116.33(18)
N7 C26 C27 112.7(2)
N7 C26 H26A 109.0
C27 C26 H26A 109.0
N7 C26 H26B 109.0
C27 C26 H26B 109.0
H26A C26 H26B 107.8
O7 C27 N8 123.8(2)
O7 C27 C26 122.3(2)
N8 C27 C26 113.9(2)
C3 N1 C2 122.1(2)
C3 N1 H1 119.0
C2 N1 H1 119.0
C3 N2 C4 120.77(18)
C3 N2 H2 119.6
C4 N2 H2 119.6
C9 N3 C10 120.56(18)
C9 N3 H3 119.7
C10 N3 H3 119.7
C13 N4 C14 121.96(18)
C13 N4 H4 119.0
C14 N4 H4 119.0
C17 N5 C18 122.22(18)
C17 N5 H5A 118.9
C18 N5 H5A 118.9
C21 N6 C22 122.56(19)
C21 N6 H6 118.7
C22 N6 H6 118.7
C25 N7 C26 122.09(19)
C25 N7 H7 119.0
C26 N7 H7 119.0
C27 N8 H8D 122(3)
C27 N8 H8E 119(2)
H8D N8 H8E 119(3)
H8G O8 H8F 101(4)

loop_
_geom_bond_atom_site_label_1
_geom_bond_atom_site_label_2
_geom_bond_distance
C1 C2 1.452(6)
C1 H1A 0.9800
C1 H1B 0.9800
C1 H1C 0.9800
C2 N1 1.456(3)
C2 H2A 0.9900
C2 H2B 0.9900
C3 O1 1.233(3)
C3 N1 1.349(3)
C3 N2 1.371(3)
C4 N2 1.462(3)
C4 C8 1.528(3)
C4 C9 1.534(3)
C4 C5 1.557(3)
C5 C6 1.530(3)
C5 C7 1.540(3)
C5 H5 1.0000
C6 H6A 0.9800
C6 H6B 0.9800
C6 H6C 0.9800
C7 H7A 0.9800
C7 H7B 0.9800
C7 H7C 0.9800
C8 H8A 0.9800
C8 H8B 0.9800
C8 H8C 0.9800
C9 O2 1.237(3)
C9 N3 1.342(3)
C10 N3 1.472(3)
C10 C11 1.527(3)
C10 C12 1.528(4)
C10 C13 1.538(3)
C11 H11A 0.9800
C11 H11B 0.9800
C11 H11C 0.9800
C12 H12A 0.9800
C12 H12B 0.9800
C12 H12C 0.9800
C13 O3 1.236(3)
C13 N4 1.341(3)
C14 N4 1.470(3)
C14 C17 1.533(3)
C14 C15 1.535(4)
C14 C16 1.537(4)
C15 H15A 0.9800
C15 H15B 0.9800
C15 H15C 0.9800
C16 H16A 0.9800
C16 H16B 0.9800
C16 H16C 0.9800
C17 O4 1.238(3)
C17 N5 1.341(3)
C18 N5 1.469(3)
C18 C19 1.521(4)
C18 C20 1.526(4)
C18 C21 1.535(3)
C19 H19A 0.9800
C19 H19B 0.9800
C19 H19C 0.9800
C20 H20A 0.9800
C20 H20B 0.9800
C20 H20C 0.9800
C21 O5 1.239(3)
C21 N6 1.341(3)
C22 N6 1.474(3)
C22 C23 1.520(3)
C22 C24 1.529(3)
C22 C25 1.545(3)
C23 H23A 0.9800
C23 H23B 0.9800
C23 H23C 0.9800
C24 H24A 0.9800
C24 H24B 0.9800
C24 H24C 0.9800
C25 O6 1.234(3)
C25 N7 1.331(3)
C26 N7 1.437(3)
C26 C27 1.531(3)
C26 H26A 0.9900
C26 H26B 0.9900
C27 O7 1.227(3)
C27 N8 1.333(3)
N1 H1 0.8800
N2 H2 0.8800
N3 H3 0.8800
N4 H4 0.8800
N5 H5A 0.8800
N6 H6 0.8800
N7 H7 0.8800
N8 H8D 0.85(5)
N8 H8E 0.95(4)
O8 H8G 0.96(5)
O8 H8F 1.07(6)

loop_
_geom_hbond_atom_site_label_D
_geom_hbond_atom_site_label_H
_geom_hbond_atom_site_label_A
_geom_hbond_distance_DH
_geom_hbond_distance_HA
_geom_hbond_distance_DA
_geom_hbond_angle_DHA
_geom_hbond_site_symmetry_A
O8 H8F O7 1.07(6) 1.83(6) 2.870(3) 163(6) 2_546
O8 H8G O3 0.96(5) 2.14(5) 3.108(3) 179(4) 2_546
N8 H8E O4 0.95(4) 1.98(4) 2.931(3) 172(3) 2_455
N8 H8D O8 0.85(5) 2.17(5) 3.007(3) 165(4) 1_454
N7 H7 O4 0.88 2.15 2.942(3) 149.8 .
N6 H6 O3 0.88 2.38 3.138(3) 144.8 .
N5 H5A O2 0.88 2.12 2.855(2) 140.4 .
N4 H4 O1 0.88 2.10 2.875(3) 146.1 .
N3 H3 O6 0.88 2.11 2.968(2) 166.1 1_655
N2 H2 O5 0.88 2.18 2.961(2) 147.3 1_655
N1 H1 O5 0.88 2.15 2.957(3) 152.9 1_655

loop_
_geom_torsion_atom_site_label_1
_geom_torsion_atom_site_label_2
_geom_torsion_atom_site_label_3
_geom_torsion_atom_site_label_4
_geom_torsion
N2 C4 C5 C6 172.8(2)
C8 C4 C5 C6 -65.0(2)
C9 C4 C5 C6 54.3(2)
N2 C4 C5 C7 -63.1(2)
C8 C4 C5 C7 59.1(2)
C9 C4 C5 C7 178.45(18)
N2 C4 C9 O2 147.1(2)
C8 C4 C9 O2 26.1(3)
C5 C4 C9 O2 -95.4(2)
N2 C4 C9 N3 -33.9(3)
C8 C4 C9 N3 -154.9(2)
C5 C4 C9 N3 83.6(2)
N3 C10 C13 O3 144.3(2)
C11 C10 C13 O3 -98.8(3)
C12 C10 C13 O3 21.8(3)
N3 C10 C13 N4 -39.6(3)
C11 C10 C13 N4 77.3(3)
C12 C10 C13 N4 -162.1(2)
N4 C14 C17 O4 148.6(2)
C15 C14 C17 O4 -94.1(3)
C16 C14 C17 O4 25.9(3)
N4 C14 C17 N5 -34.9(3)
C15 C14 C17 N5 82.4(3)
C16 C14 C17 N5 -157.7(2)
N5 C18 C21 O5 151.3(2)
C19 C18 C21 O5 -90.3(3)
C20 C18 C21 O5 29.3(3)
N5 C18 C21 N6 -33.4(3)
C19 C18 C21 N6 85.1(3)
C20 C18 C21 N6 -155.4(2)
N6 C22 C25 O6 154.3(2)
C23 C22 C25 O6 30.7(3)
C24 C22 C25 O6 -88.5(2)
N6 C22 C25 N7 -30.1(3)
C23 C22 C25 N7 -153.7(2)
C24 C22 C25 N7 87.1(2)
N7 C26 C27 O7 9.4(3)
N7 C26 C27 N8 -171.0(2)
O1 C3 N1 C2 -1.7(4)
N2 C3 N1 C2 178.8(2)
C1 C2 N1 C3 -111.6(4)
O1 C3 N2 C4 16.3(3)
N1 C3 N2 C4 -164.2(2)
C8 C4 N2 C3 58.2(3)
C9 C4 N2 C3 -61.4(3)
C5 C4 N2 C3 -178.78(19)
O2 C9 N3 C10 -1.2(4)
C4 C9 N3 C10 179.8(2)
C11 C10 N3 C9 -165.2(2)
C12 C10 N3 C9 73.5(3)
C13 C10 N3 C9 -48.9(3)
O3 C13 N4 C14 0.6(3)
C10 C13 N4 C14 -175.4(2)
C17 C14 N4 C13 -59.0(3)
C15 C14 N4 C13 -176.2(2)
C16 C14 N4 C13 63.7(3)
O4 C17 N5 C18 0.8(4)
C14 C17 N5 C18 -175.7(2)
C19 C18 N5 C17 -173.8(2)
C20 C18 N5 C17 65.3(3)
C21 C18 N5 C17 -56.5(3)
O5 C21 N6 C22 -2.5(4)
C18 C21 N6 C22 -177.7(2)
C23 C22 N6 C21 63.7(3)
C24 C22 N6 C21 -177.5(2)
C25 C22 N6 C21 -60.6(3)
O6 C25 N7 C26 1.3(4)
C22 C25 N7 C26 -174.1(2)
C27 C26 N7 C25 78.9(3)
